data_2001584
loop_
_publ_author_name
'Zacharias, D. E.'

_publ_section_title
;
 Structures of three electron donor--acceptor complexes of
 dibenz[<i>a</i>,<i>h</i>]anthracene (DBA)
;
_journal_issue 6
_journal_name_full 'Acta Crystallographica Section C'
_journal_page_first 1082
_journal_page_last 1087
_journal_paper_doi 10.1107/S0108270192013325
_journal_volume 49
_journal_year 1993
_chemical_formula_moiety 'C22 H14,C10 H2 O6'
_chemical_formula_sum 'C32 H16 O6'
_chemical_formula_weight 496.47
_space_group_IT_number 14
_space_group_name_Hall '-P 2yn'
_space_group_name_H-M_alt 'P 1 21/n 1'
_symmetry_cell_setting monoclinic
_symmetry_space_group_name_Hall '-P 2yn'
_symmetry_space_group_name_H-M 'P 1 21/n 1'
_cell_angle_alpha 90
_cell_angle_beta 97.710(10)
_cell_angle_gamma 90
_cell_formula_units_Z 2
_cell_length_a 20.784(2)
_cell_length_b 7.3570(10)
_cell_length_c 7.5240(10)
_cell_volume 1140.1(2)
_diffrn_radiation_type Cu
_diffrn_radiation_wavelength 1.5418
_exptl_absorpt_coefficient_mu 0.783
_exptl_crystal_density_diffrn 1.45
_exptl_crystal_F_000 512
_cod_data_source_file cr1016.cif
_cod_data_source_block cr1016_structure_2_of_3
_cod_original_cell_volume 1140.0(3)
_cod_database_code 2001584

loop_
_space_group_symop_id
_space_group_symop_operation_xyz
1 x,y,z
2 -x+1/2,y+1/2,-z+1/2
3 -x,-y,-z
4 x+1/2,-y+1/2,z+1/2

loop_
_atom_site_label
_atom_site_fract_x
_atom_site_fract_y
_atom_site_fract_z
_atom_site_U_iso_or_equiv
O(1) .32662(6) .8372(2) .4507(2) .0870(10)
O(2) .38730(6) .8061(2) .7212(2) .0711(7)
O(3) .46958(8) .8093(2) .9468(2) .0870(10)
C(1P) .45406(8) 1.0087(2) .3388(2) .0489(8)
C(2P) .43870(7) .9375(2) .4981(2) .046(5)
C(3P) .48305(8) .9288(2) .6526(2) .0465(8)
C(4P) .44970(10) .8440(3) .7942(3) .0610(10)
C(5P) .37683(9) .8586(3) .5411(3) .0620(10)
C(1) .26204(9) .2056(3) .6663(4) .0850(10)
C(2) .31480(10) .2133(3) .7990(3) .0810(10)
C(3) .37314(9) .2856(3) .7647(3) .0640(10)
C(4) .38031(8) .3528(2) .5925(2) .0512(8)
C(5) .44119(7) .4271(2) .5491(2) .0436(8)
C(6) .49698(8) .4433(2) .6738(2) .0458(8)
C(7) .55503(8) .5131(2) .6296(2) .0449(8)
C(8) .61149(9) .5273(3) .7622(2) .0570(10)
C(9) .66743(9) .5945(3) .7210(3) .0640(10)
C(10) .67374(8) .6566(3) .5428(3) .0590(10)
C(11) .73260(10) .7301(3) .5019(4) .0770(10)
H1P .4249(9) 1.016(3) .227(3) ?
H1 .2230(10) .148(4) .683(3) ?
H2 .3130(10) .171(4) .917(3) ?
H3 .4107(9) .290(3) .866(3) ?
H6 .4975(9) .404(3) .793(3) ?
H8 .6080(10) .476(3) .886(3) ?
H9 .7080(10) .602(3) .805(3) ?
H11 .7690(10) .738(4) .597(4) ?

loop_
_geom_angle_atom_site_label_1
_geom_angle_atom_site_label_2
_geom_angle_atom_site_label_3
_geom_angle
C(2) C(1) C(11') 119.9(2)
C(1) C(2) C(3) 120.8(2)
C(2) C(3) C(4) 120.6(2)
C(3) C(4) C(5) 122.60(10)
C(3) C(4) C(10') 118.20(10)
C(5) C(4) C(10') 119.2(2)
C(4) C(5) C(6) 123.40(10)
C(4) C(5) C(7') 119.10(10)
C(6) C(5) C(7') 117.50(10)
C(5) C(6) C(7) 122.70(10)
C(6) C(7) C(5') 119.80(10)
C(6) C(7) C(8) 120.90(10)
C(8) C(7) C(5') 119.20(10)
C(7) C(8) C(9) 121.3(2)
C(8) C(9) C(10) 121.6(2)
C(9) C(10) C(11) 121.2(2)
C(9) C(10) C(4') 119.5(2)
C(11) C(10) C(4') 119.4(2)
C(10) C(11) C(1') 121.1(2)
C(4P) O(2) C(5P) 110.40(10)
C(1P) C(2P) C(5P) 130.0(2)
C(4P) C(3P) C(1P') 129.60(10)
O(2) C(4P) C(3P) 107.80(10)
O(1) C(5P) C(2P) 130.7(2)
C(2P) C(1P) C(3P') 114.40(10)
C(3P) C(2P) C(5P) 107.30(10)
C(2P) C(3P) C(4P) 107.50(10)
O(3) C(4P) C(3P) 130.2(2)
O(2) C(5P) C(2P) 107.00(10)
C(1P) C(2P) C(3P) 122.70(10)
C(2P) C(2P) C(3P) 123.00(10)
O(2) C(4P) O(3) 121.90(10)
O(1) C(5P) O(2) 122.3(2)

loop_
_geom_bond_atom_site_label_1
_geom_bond_atom_site_label_2
_geom_bond_distance
C(1) C(2) 1.381(3)
C(2) C(3) 1.380(3)
C(3) C(4) 1.413(3)
C(4) C(5) 1.455(2)
C(5) C(6) 1.395(2)
C(6) C(7) 1.392(2)
C(7) C(8) 1.438(2)
C(8) C(9) 1.338(2)
C(9) C(10) 1.439(3)
C(10) C(11) 1.408(2)
O(1) C(5P) 1.177(2)
O(3) C(4P) 1.194(2)
C(2P) C(3P) 1.385(2)
O(2) C(5P) 1.398(2)
C(1P) C(2P) 1.384(2)
C(2P) C(5P) 1.485(2)
O(2) C(4P) 1.368(2)
C(3P) C(4P) 1.484(2)
